data_7707924
loop_
_publ_author_name
'Wang, Jinhui'
'Zhang, Xinyuan'
'Liang, Fei'
'Hu, Zhanggui'
'Wu, Yicheng'

_publ_section_title
;
 Co-crystal
 AX&#x00B7;(H<sub>3</sub>C<sub>3</sub>N<sub>3</sub>O<sub>3</sub>) (A = Na,
 Rb, Cs; X = Br, I): a series of strongly anisotropic alkali halide
 cyanurates with a planar structural motif and large birefringence.
;
_journal_issue 33
_journal_name_full 'Dalton transactions (Cambridge, England : 2003)'
_journal_page_first 11555
_journal_page_last 11561
_journal_paper_doi 10.1039/d1dt02217b
_journal_volume 50
_journal_year 2021
_chemical_formula_moiety '0.25(C12 H12 Br4 Cs4 N12 O12)'
_chemical_formula_sum 'C3 H3 Br Cs N3 O3'
_chemical_formula_weight 341.90
_space_group_crystal_system orthorhombic
_space_group_IT_number 57
_space_group_name_Hall '-P 2c 2b'
_space_group_name_H-M_alt 'P b c m'
_atom_sites_solution_hydrogens difmap
_atom_sites_solution_primary dual
_audit_creation_date 2020-12-08
_audit_creation_method
;
Olex2 1.2
(compiled 2017.08.10 svn.r3458 for OlexSys, GUI svn.r5381)
;
_audit_update_record
;
2021-06-30 deposited with the CCDC.	2021-07-26 downloaded from the CCDC.
;
_cell_angle_alpha 90
_cell_angle_beta 90
_cell_angle_gamma 90
_cell_formula_units_Z 4
_cell_length_a 6.8630(7)
_cell_length_b 9.0765(8)
_cell_length_c 12.8352(10)
_cell_measurement_reflns_used 1436
_cell_measurement_temperature 297(2)
_cell_measurement_theta_max 29.45
_cell_measurement_theta_min 2.97
_cell_volume 799.53(12)
_computing_cell_refinement 'SAINT V8.38A (?, 2016)'
_computing_data_reduction 'SAINT V8.38A (?, 2016)'
_computing_molecular_graphics 'Olex2 (Dolomanov et al., 2009)'
_computing_publication_material 'Olex2 (Dolomanov et al., 2009)'
_computing_structure_refinement 'ShelXL (Sheldrick, 2015)'
_computing_structure_solution 'ShelXT (Sheldrick, 2015)'
_diffrn_ambient_temperature 297.0
_diffrn_measured_fraction_theta_full 1.000
_diffrn_measured_fraction_theta_max 0.935
_diffrn_measurement_device_type 'CCD area detector'
_diffrn_measurement_method 'phi and omega scans'
_diffrn_radiation_monochromator graphite
_diffrn_radiation_type MoK\a
_diffrn_radiation_wavelength 0.71073
_diffrn_reflns_av_R_equivalents 0.0572
_diffrn_reflns_av_unetI/netI 0.0575
_diffrn_reflns_Laue_measured_fraction_full 1.000
_diffrn_reflns_Laue_measured_fraction_max 0.935
_diffrn_reflns_limit_h_max 8
_diffrn_reflns_limit_h_min -9
_diffrn_reflns_limit_k_max 13
_diffrn_reflns_limit_k_min -12
_diffrn_reflns_limit_l_max 18
_diffrn_reflns_limit_l_min -18
_diffrn_reflns_number 5852
_diffrn_reflns_point_group_measured_fraction_full 1.000
_diffrn_reflns_point_group_measured_fraction_max 0.935
_diffrn_reflns_theta_full 25.242
_diffrn_reflns_theta_max 31.219
_diffrn_reflns_theta_min 2.968
_exptl_absorpt_coefficient_mu 9.592
_exptl_absorpt_correction_T_max 0.7462
_exptl_absorpt_correction_T_min 0.5755
_exptl_absorpt_correction_type none
_exptl_absorpt_process_details
;
SADABS-2016/2 (Bruker,2016/2) was used for absorption correction.
wR2(int) was 0.1529 before and 0.0572 after correction.
The Ratio of minimum to maximum transmission is 0.7712.
The \l/2 correction factor is Not present.
;
_exptl_crystal_density_diffrn 2.840
_exptl_crystal_description plate
_exptl_crystal_F_000 624
_refine_diff_density_max 1.119
_refine_diff_density_min -1.417
_refine_diff_density_rms 0.294
_refine_ls_extinction_coef 0.0078(8)
_refine_ls_extinction_expression Fc^*^=kFc[1+0.001xFc^2^\l^3^/sin(2\q)]^-1/4^
_refine_ls_extinction_method 'SHELXL-2016/4 (Sheldrick 2016)'
_refine_ls_goodness_of_fit_ref 1.123
_refine_ls_hydrogen_treatment refall
_refine_ls_matrix_type full
_refine_ls_number_parameters 62
_refine_ls_number_reflns 1258
_refine_ls_number_restraints 1
_refine_ls_restrained_S_all 1.123
_refine_ls_R_factor_all 0.0864
_refine_ls_R_factor_gt 0.0467
_refine_ls_shift/su_max 0.000
_refine_ls_shift/su_mean 0.000
_refine_ls_structure_factor_coef Fsqd
_refine_ls_weighting_details 'w=1/[\s^2^(Fo^2^)+(0.0461P)^2^] where P=(Fo^2^+2Fc^2^)/3'
_refine_ls_weighting_scheme calc
_refine_ls_wR_factor_gt 0.0974
_refine_ls_wR_factor_ref 0.1149
_reflns_Friedel_coverage 0.000
_reflns_number_gt 837
_reflns_number_total 1258
_reflns_threshold_expression 'I > 2\s(I)'
_cod_data_source_file d1dt02217b2.cif
_cod_data_source_block a_CCDC2
_cod_depositor_comments 'Adding full bibliography for 7707922--7707924.cif.'
_cod_database_code 7707924
_shelx_shelxl_version_number 2016/4
_shelx_space_group_comment
;
The symmetry employed for this shelxl refinement is uniquely defined
by the following loop, which should always be used as a source of
symmetry information in preference to the above space-group names.
They are only intended as comments.
;
_olex2_refinement_description
;
1. Restrained distances
 N1-H1
 1.01 with sigma of 0.02
;
_olex2_submission_special_instructions 'No special instructions were received'

loop_
_space_group_symop_operation_xyz
'x, y, z'
'-x, -y, z+1/2'
'-x, y+1/2, -z+1/2'
'x, -y+1/2, -z'
'-x, -y, -z'
'x, y, -z-1/2'
'x, -y-1/2, z-1/2'
'-x, y-1/2, z'

loop_
_atom_site_label
_atom_site_type_symbol
_atom_site_fract_x
_atom_site_fract_y
_atom_site_fract_z
_atom_site_U_iso_or_equiv
_atom_site_adp_type
_atom_site_occupancy
_atom_site_site_symmetry_order
_atom_site_calc_flag
_atom_site_refinement_flags_posn
_atom_site_refinement_flags_adp
_atom_site_refinement_flags_occupancy
_atom_site_disorder_assembly
_atom_site_disorder_group
Cs1 Cs 1.13192(8) 0.21064(6) 0.750000 0.0307(2) Uani 1 2 d S T P . .
Br1 Br 0.62408(13) 0.06114(10) 0.750000 0.0326(3) Uani 1 2 d S T P . .
O1 O 0.8703(6) 0.4378(6) 0.6152(4) 0.0424(12) Uani 1 1 d . . . . .
O2 O 0.2939(10) 0.250000 0.500000 0.0448(18) Uani 1 2 d S T P . .
N1 N 0.8730(11) 0.250000 0.500000 0.0286(16) Uani 1 2 d DS T P . .
N2 N 0.5818(8) 0.3490(6) 0.5563(4) 0.0294(12) Uani 1 1 d . . . . .
C1 C 0.7794(10) 0.3525(8) 0.5622(5) 0.0295(14) Uani 1 1 d . . . . .
C2 C 0.4735(14) 0.250000 0.500000 0.0286(19) Uani 1 2 d S T P . .
H2 H 0.520(9) 0.404(6) 0.597(4) 0.017(15) Uiso 1 1 d . . . . .
H1 H 1.019(3) 0.250000 0.500000 0.14(6) Uiso 1 2 d DS T P . .

loop_
_atom_site_aniso_label
_atom_site_aniso_U_11
_atom_site_aniso_U_22
_atom_site_aniso_U_33
_atom_site_aniso_U_23
_atom_site_aniso_U_13
_atom_site_aniso_U_12
Cs1 0.0313(4) 0.0267(3) 0.0342(3) 0.000 0.000 0.0019(2)
Br1 0.0288(5) 0.0307(5) 0.0383(5) 0.000 0.000 -0.0007(4)
O1 0.034(3) 0.042(3) 0.050(3) -0.014(2) -0.006(2) -0.008(2)
O2 0.019(4) 0.059(5) 0.056(4) -0.005(4) 0.000 0.000
N1 0.023(4) 0.031(4) 0.031(4) -0.007(3) 0.000 0.000
N2 0.024(3) 0.030(3) 0.035(3) -0.005(3) 0.003(2) 0.005(2)
C1 0.032(4) 0.026(3) 0.030(3) 0.004(3) -0.004(3) -0.003(3)
C2 0.030(5) 0.028(5) 0.027(4) 0.006(4) 0.000 0.000

loop_
_atom_type_symbol
_atom_type_description
_atom_type_scat_dispersion_real
_atom_type_scat_dispersion_imag
_atom_type_scat_source
C C 0.0033 0.0016 'International Tables Vol C Tables 4.2.6.8 and 6.1.1.4'
H H 0.0000 0.0000 'International Tables Vol C Tables 4.2.6.8 and 6.1.1.4'
Br Br -0.2901 2.4595 'International Tables Vol C Tables 4.2.6.8 and 6.1.1.4'
Cs Cs -0.3680 2.1192 'International Tables Vol C Tables 4.2.6.8 and 6.1.1.4'
N N 0.0061 0.0033 'International Tables Vol C Tables 4.2.6.8 and 6.1.1.4'
O O 0.0106 0.0060 'International Tables Vol C Tables 4.2.6.8 and 6.1.1.4'

loop_
_geom_angle_atom_site_label_1
_geom_angle_atom_site_label_2
_geom_angle_atom_site_label_3
_geom_angle
_geom_angle_site_symmetry_1
_geom_angle_site_symmetry_3
_geom_angle_publ_flag
Br1 Cs1 Br1 84.125(17) 3_756 1_655 ?
Br1 Cs1 N1 97.98(5) 3_756 . ?
Br1 Cs1 N1 118.92(9) 1_655 . ?
Br1 Cs1 N1 97.98(5) 3_756 6_557 ?
Br1 Cs1 N1 118.92(9) 1_655 6_557 ?
Br1 Cs1 C1 138.29(11) 1_655 . ?
Br1 Cs1 C1 89.80(10) 3_756 6_557 ?
Br1 Cs1 C1 138.29(11) 1_655 6_557 ?
Br1 Cs1 C1 89.80(10) 3_756 . ?
Br1 Cs1 H1 104.8(3) 1_655 . ?
Br1 Cs1 H1 90.75(18) 3_756 . ?
O1 Cs1 Br1 72.49(8) 8_755 1_655 ?
O1 Cs1 Br1 72.22(8) 6_557 3_756 ?
O1 Cs1 Br1 138.81(8) . 1_655 ?
O1 Cs1 Br1 136.69(9) 8_755 3_756 ?
O1 Cs1 Br1 136.69(9) 3_746 3_756 ?
O1 Cs1 Br1 72.49(8) 3_746 1_655 ?
O1 Cs1 Br1 138.81(8) 6_557 1_655 ?
O1 Cs1 Br1 72.22(8) . 3_756 ?
O1 Cs1 O1 102.31(13) 8_755 . ?
O1 Cs1 O1 145.68(7) 8_755 6_557 ?
O1 Cs1 O1 69.9(2) 8_755 3_746 ?
O1 Cs1 O1 145.68(7) 3_746 . ?
O1 Cs1 O1 64.66(17) 6_557 . ?
O1 Cs1 O1 102.31(13) 3_746 6_557 ?
O1 Cs1 O2 128.73(10) 8_755 6_657 ?
O1 Cs1 O2 63.20(10) 8_755 1_655 ?
O1 Cs1 O2 67.14(12) . 1_655 ?
O1 Cs1 O2 67.14(12) 6_557 6_657 ?
O1 Cs1 O2 128.07(10) 6_557 1_655 ?
O1 Cs1 O2 128.07(10) . 6_657 ?
O1 Cs1 O2 63.20(10) 3_746 6_657 ?
O1 Cs1 O2 128.73(10) 3_746 1_655 ?
O1 Cs1 N1 65.06(10) 8_755 . ?
O1 Cs1 N1 65.06(10) 3_746 6_557 ?
O1 Cs1 N1 97.83(11) . 6_557 ?
O1 Cs1 N1 125.15(11) 3_746 . ?
O1 Cs1 N1 37.34(9) 6_557 6_557 ?
O1 Cs1 N1 97.83(11) 6_557 . ?
O1 Cs1 N1 125.15(11) 8_755 6_557 ?
O1 Cs1 N1 37.34(9) . . ?
O1 Cs1 C1 84.70(14) 3_746 6_557 ?
O1 Cs1 C1 18.94(13) 6_557 6_557 ?
O1 Cs1 C1 84.70(14) 8_755 . ?
O1 Cs1 C1 131.62(13) 3_746 . ?
O1 Cs1 C1 131.62(13) 8_755 6_557 ?
O1 Cs1 C1 18.94(13) . . ?
O1 Cs1 C1 76.15(13) . 6_557 ?
O1 Cs1 C1 76.15(13) 6_557 . ?
O1 Cs1 H1 44.4(2) . . ?
O1 Cs1 H1 108.6(3) 6_557 . ?
O1 Cs1 H1 129.85(13) 3_746 . ?
O1 Cs1 H1 62.19(11) 8_755 . ?
O2 Cs1 Br1 75.86(5) 1_655 3_756 ?
O2 Cs1 Br1 75.86(5) 6_657 3_756 ?
O2 Cs1 Br1 74.74(10) 1_655 1_655 ?
O2 Cs1 Br1 74.74(10) 6_657 1_655 ?
O2 Cs1 O2 140.0(2) 6_657 1_655 ?
O2 Cs1 N1 47.84(14) 6_657 6_557 ?
O2 Cs1 N1 164.80(10) 6_657 . ?
O2 Cs1 N1 47.84(14) 1_655 . ?
O2 Cs1 N1 164.80(10) 1_655 6_557 ?
O2 Cs1 C1 143.09(14) 1_655 6_557 ?
O2 Cs1 C1 63.79(14) 6_657 6_557 ?
O2 Cs1 C1 143.09(14) 6_657 . ?
O2 Cs1 C1 63.79(14) 1_655 . ?
O2 Cs1 H1 166.60(17) 6_657 . ?
O2 Cs1 H1 32.4(4) 1_655 . ?
N1 Cs1 N1 121.1(2) . 6_557 ?
N1 Cs1 H1 15.4(3) . . ?
N1 Cs1 H1 136.0(4) 6_557 . ?
C1 Cs1 N1 102.78(14) . 6_557 ?
C1 Cs1 N1 21.74(13) 6_557 6_557 ?
C1 Cs1 N1 21.74(13) . . ?
C1 Cs1 N1 102.78(14) 6_557 . ?
C1 Cs1 C1 82.7(2) . 6_557 ?
C1 Cs1 H1 116.5(3) 6_557 . ?
C1 Cs1 H1 33.9(3) . . ?
Cs1 Br1 Cs1 136.84(3) 1_455 . ?
Cs1 Br1 Cs1 139.65(3) 3_746 1_455 ?
Cs1 Br1 Cs1 83.51(2) 3_746 . ?
Cs1 O1 Cs1 102.64(13) 3_756 . ?
C1 O1 Cs1 100.4(4) . . ?
C1 O1 Cs1 148.0(5) . 3_756 ?
Cs1 O2 Cs1 142.0(2) 7_465 1_455 ?
C2 O2 Cs1 109.00(11) . 1_455 ?
C2 O2 Cs1 109.00(11) . 7_465 ?
Cs1 N1 Cs1 122.3(2) . 7_565 ?
Cs1 N1 H1 61.17(10) . . ?
Cs1 N1 H1 61.17(10) 7_565 . ?
C1 N1 Cs1 77.7(3) . . ?
C1 N1 Cs1 131.4(3) 4_556 . ?
C1 N1 Cs1 77.7(3) 4_556 7_565 ?
C1 N1 Cs1 131.4(3) . 7_565 ?
C1 N1 C1 124.7(8) 4_556 . ?
C1 N1 H1 117.6(4) 4_556 . ?
C1 N1 H1 117.6(4) . . ?
C1 N2 C2 125.8(6) . . ?
C1 N2 H2 117(4) . . ?
C2 N2 H2 116(4) . . ?
O1 C1 Cs1 60.7(4) . . ?
O1 C1 N1 121.2(6) . . ?
O1 C1 N2 124.3(7) . . ?
N1 C1 Cs1 80.6(3) . . ?
N2 C1 Cs1 133.6(4) . . ?
N2 C1 N1 114.6(6) . . ?
O2 C2 N2 122.8(4) . . ?
O2 C2 N2 122.8(4) . 4_556 ?
N2 C2 N2 114.4(8) 4_556 . ?

loop_
_geom_bond_atom_site_label_1
_geom_bond_atom_site_label_2
_geom_bond_distance
_geom_bond_site_symmetry_2
_geom_bond_publ_flag
Cs1 Br1 3.6400(10) 1_655 ?
Cs1 Br1 3.5952(11) 3_756 ?
Cs1 O1 3.236(5) 6_557 ?
Cs1 O1 3.021(5) 3_746 ?
Cs1 O1 3.236(5) . ?
Cs1 O1 3.021(5) 8_755 ?
Cs1 O2 3.415(2) 6_657 ?
Cs1 O2 3.415(2) 1_655 ?
Cs1 N1 3.686(4) 6_557 ?
Cs1 N1 3.685(4) . ?
Cs1 C1 3.650(6) . ?
Cs1 C1 3.650(6) 6_557 ?
Cs1 H1 3.320(5) . ?
Br1 Cs1 3.6400(11) 1_455 ?
Br1 Cs1 3.5952(11) 3_746 ?
O1 Cs1 3.021(5) 3_756 ?
O1 C1 1.205(7) . ?
O2 Cs1 3.415(2) 1_455 ?
O2 Cs1 3.415(2) 7_465 ?
O2 C2 1.232(11) . ?
N1 Cs1 3.685(4) 7_565 ?
N1 C1 1.384(8) 4_556 ?
N1 C1 1.384(8) . ?
N1 H1 1.01(2) . ?
N2 C1 1.359(8) . ?
N2 C2 1.372(7) . ?
N2 H2 0.84(6) . ?
C2 N2 1.372(7) 4_556 ?
